data_7150990
loop_
_publ_author_name
'Meshcheryakov, Denys'
'Arnaud-Neu, Fran\,coise'
'B\"ohmer, Volker'
'Bolte, Michael'
'Cavaleri, Julien'
'Hubscher-Bruder, V\'eronique'
'Thondorf, Iris'
'Werner, Sabine'

_publ_section_title
;
 Cyclic tetraureas with variable flexibility -- synthesis, crystal
 structures and properties
;
_journal_issue 18
_journal_name_full 'Organic &amp; Biomolecular Chemistry'
_journal_page_first 3244
_journal_page_last 3255
_journal_paper_doi 10.1039/b808773c
_journal_volume 6
_journal_year 2008
_chemical_formula_sum 'C89 H106 N10 O8'
_chemical_formula_weight 1443.84
_chemical_name_systematic ?
_space_group_IT_number 2
_symmetry_cell_setting triclinic
_symmetry_space_group_name_Hall '-P 1'
_symmetry_space_group_name_H-M 'P -1'
_atom_sites_solution_hydrogens geom
_atom_sites_solution_primary direct
_atom_sites_solution_secondary difmap
_audit_creation_method SHELXL-97
_cell_angle_alpha 61.351(6)
_cell_angle_beta 86.758(7)
_cell_angle_gamma 71.553(7)
_cell_formula_units_Z 2
_cell_length_a 14.9282(13)
_cell_length_b 18.9297(17)
_cell_length_c 19.2836(16)
_cell_measurement_reflns_used 37291
_cell_measurement_temperature 173(2)
_cell_measurement_theta_max 25.8
_cell_measurement_theta_min 2.8
_cell_volume 4506.7(8)
_computing_cell_refinement 'X-Area (Stoe & Cie, 2001)'
_computing_data_collection 'X-Area (Stoe & Cie, 2001)'
_computing_data_reduction 'X-Area (Stoe & Cie, 2001)'
_computing_molecular_graphics 'XP in SHELXTL-Plus (Sheldrick, 1991)'
_computing_publication_material SHELXL97
_computing_structure_refinement 'SHELXL97 (Sheldrick, 1997) '
_computing_structure_solution 'SHELXS97 (Sheldrick, 1990) '
_diffrn_ambient_temperature 173(2)
_diffrn_measured_fraction_theta_full 0.965
_diffrn_measured_fraction_theta_max 0.947
_diffrn_measurement_device_type 'STOE IPDS II two-circle-diffractometer'
_diffrn_measurement_method \w
_diffrn_radiation_monochromator graphite
_diffrn_radiation_source 'fine-focus sealed tube'
_diffrn_radiation_type MoK\a
_diffrn_radiation_wavelength 0.71073
_diffrn_reflns_av_R_equivalents 0.0586
_diffrn_reflns_av_sigmaI/netI 0.0690
_diffrn_reflns_limit_h_max 18
_diffrn_reflns_limit_h_min -18
_diffrn_reflns_limit_k_max 23
_diffrn_reflns_limit_k_min -23
_diffrn_reflns_limit_l_max 23
_diffrn_reflns_limit_l_min -22
_diffrn_reflns_number 47861
_diffrn_reflns_theta_full 25.00
_diffrn_reflns_theta_max 25.82
_diffrn_reflns_theta_min 2.96
_diffrn_standards_decay_% 0
_diffrn_standards_interval_time 0
_diffrn_standards_number 0
_exptl_absorpt_coefficient_mu 0.069
_exptl_absorpt_correction_T_max 0.9757
_exptl_absorpt_correction_T_min 0.9672
_exptl_absorpt_correction_type none
_exptl_crystal_colour colourless
_exptl_crystal_density_diffrn 1.064
_exptl_crystal_density_method 'not measured'
_exptl_crystal_description block
_exptl_crystal_F_000 1548
_exptl_crystal_size_max 0.49
_exptl_crystal_size_mid 0.43
_exptl_crystal_size_min 0.36
_refine_diff_density_max 1.886
_refine_diff_density_min -0.495
_refine_diff_density_rms 0.110
_refine_ls_extinction_method none
_refine_ls_goodness_of_fit_ref 1.187
_refine_ls_hydrogen_treatment constr
_refine_ls_matrix_type full
_refine_ls_number_parameters 1022
_refine_ls_number_reflns 16476
_refine_ls_number_restraints 1
_refine_ls_restrained_S_all 1.189
_refine_ls_R_factor_all 0.1361
_refine_ls_R_factor_gt 0.0992
_refine_ls_shift/su_max 0.000
_refine_ls_shift/su_mean 0.000
_refine_ls_structure_factor_coef Fsqd
_refine_ls_weighting_details 'calc w=1/[\s^2^(Fo^2^)+(0.1720P)^2^+0.0000P] where P=(Fo^2^+2Fc^2^)/3'
_refine_ls_weighting_scheme calc
_refine_ls_wR_factor_gt 0.2860
_refine_ls_wR_factor_ref 0.3104
_reflns_number_gt 9541
_reflns_number_total 16476
_reflns_threshold_expression I>2\s(I)
_cod_data_source_file b808773c.txt
_cod_data_source_block boeh32
_cod_depositor_comments
;
The following automatic conversions were performed:
'_symmetry_cell_setting' value 'Triclinic' changed to 'triclinic'
according to '/home/saulius/struct/CIF-dictionaries/cif_core.dic'
dictionary named 'cif_core.dic' version 2.4.1 from 2010-06-29.

Automatic conversion script
Id: cif_fix_enum 1527 2010-12-29 10:47:43Z saulius 
;
_cod_original_cell_volume 4506.7(7)
_cod_database_code 7150990

loop_
_symmetry_equiv_pos_as_xyz
'x, y, z'
'-x, -y, -z'

loop_
_atom_site_label
_atom_site_type_symbol
_atom_site_fract_x
_atom_site_fract_y
_atom_site_fract_z
_atom_site_U_iso_or_equiv
_atom_site_adp_type
_atom_site_occupancy
_atom_site_symmetry_multiplicity
_atom_site_calc_flag
_atom_site_refinement_flags
_atom_site_disorder_assembly
_atom_site_disorder_group
C1 C 0.5736(3) 0.4919(2) 0.0962(2) 0.0367(8) Uani 1 1 d . . .
O1 O 0.65840(17) 0.47886(17) 0.10918(16) 0.0406(6) Uani 1 1 d . . .
N11 N 0.5130(2) 0.5679(2) 0.0397(2) 0.0399(8) Uani 1 1 d . . .
H11 H 0.4573 0.5698 0.0250 0.048 Uiso 1 1 calc R . .
N12 N 0.5311(2) 0.4315(2) 0.1380(2) 0.0420(8) Uani 1 1 d . . .
H12 H 0.4691 0.4498 0.1379 0.050 Uiso 1 1 calc R . .
C2 C 0.2846(3) 0.5045(3) 0.3200(3) 0.0485(10) Uani 1 1 d . . .
O2 O 0.2060(2) 0.5034(2) 0.3391(2) 0.0678(10) Uani 1 1 d . . .
N21 N 0.3558(3) 0.4357(2) 0.3248(3) 0.0580(10) Uani 1 1 d . . .
H21 H 0.4067 0.4459 0.3026 0.070 Uiso 1 1 calc R . .
N22 N 0.3127(3) 0.5751(2) 0.2893(3) 0.0552(10) Uani 1 1 d . . .
H22 H 0.3737 0.5661 0.2843 0.066 Uiso 1 1 calc R . .
C3 C 0.5731(3) 0.5359(2) 0.2721(2) 0.0395(9) Uani 1 1 d . . .
O3 O 0.5157(2) 0.54036(18) 0.31841(18) 0.0493(7) Uani 1 1 d . . .
N31 N 0.5822(2) 0.6066(2) 0.2067(2) 0.0441(8) Uani 1 1 d . . .
H31 H 0.6157 0.5983 0.1706 0.053 Uiso 1 1 calc R . .
N32 N 0.6331(2) 0.4603(2) 0.2785(2) 0.0425(8) Uani 1 1 d . . .
H32 H 0.6576 0.4625 0.2352 0.051 Uiso 1 1 calc R . .
C4 C 0.8810(3) 0.4171(3) 0.0690(2) 0.0427(9) Uani 1 1 d . . .
O4 O 0.9523(2) 0.3854(2) 0.04645(19) 0.0585(9) Uani 1 1 d . . .
N41 N 0.8596(2) 0.3832(2) 0.1457(2) 0.0450(8) Uani 1 1 d . . .
H41 H 0.8078 0.4143 0.1551 0.054 Uiso 1 1 calc R . .
N42 N 0.8124(2) 0.4931(2) 0.0195(2) 0.0469(8) Uani 1 1 d . . .
H42 H 0.7636 0.5117 0.0412 0.056 Uiso 1 1 calc R . .
C11 C 0.5782(3) 0.3421(2) 0.1813(2) 0.0392(9) Uani 1 1 d . . .
C12 C 0.6514(3) 0.3003(3) 0.1533(2) 0.0417(9) Uani 1 1 d . . .
H12A H 0.6770 0.3326 0.1070 0.050 Uiso 1 1 calc R . .
C13 C 0.6884(3) 0.2110(3) 0.1923(3) 0.0435(9) Uani 1 1 d . . .
C14 C 0.6460(3) 0.1662(3) 0.2579(3) 0.0459(10) Uani 1 1 d . . .
H14 H 0.6687 0.1057 0.2834 0.055 Uiso 1 1 calc R . .
C15 C 0.5720(3) 0.2059(3) 0.2876(2) 0.0439(10) Uani 1 1 d . . .
C16 C 0.5422(3) 0.2948(2) 0.2503(2) 0.0410(9) Uani 1 1 d . . .
O16 O 0.47404(19) 0.34131(17) 0.27731(17) 0.0448(7) Uani 1 1 d . . .
C17 C 0.7680(3) 0.1616(3) 0.1636(3) 0.0485(10) Uani 1 1 d . . .
C171 C 0.7319(4) 0.1042(3) 0.1446(3) 0.0627(13) Uani 1 1 d . . .
H17A H 0.7831 0.0721 0.1263 0.094 Uiso 1 1 calc R . .
H17B H 0.6780 0.1397 0.1028 0.094 Uiso 1 1 calc R . .
H17C H 0.7116 0.0644 0.1926 0.094 Uiso 1 1 calc R . .
C172 C 0.8030(4) 0.2202(3) 0.0889(4) 0.0712(15) Uani 1 1 d . . .
H17D H 0.8541 0.1857 0.0727 0.107 Uiso 1 1 calc R . .
H17E H 0.8271 0.2566 0.1001 0.107 Uiso 1 1 calc R . .
H17F H 0.7504 0.2558 0.0460 0.107 Uiso 1 1 calc R . .
C173 C 0.8529(3) 0.1050(3) 0.2292(3) 0.0599(12) Uani 1 1 d . . .
H17G H 0.9040 0.0731 0.2105 0.090 Uiso 1 1 calc R . .
H17H H 0.8326 0.0649 0.2770 0.090 Uiso 1 1 calc R . .
H17I H 0.8762 0.1410 0.2418 0.090 Uiso 1 1 calc R . .
C18 C 0.5239(3) 0.1536(3) 0.3563(3) 0.0483(10) Uani 1 1 d . . .
C181 C 0.4870(4) 0.1004(3) 0.3327(3) 0.0624(13) Uani 1 1 d . . .
H18A H 0.5401 0.0629 0.3210 0.094 Uiso 1 1 calc R . .
H18B H 0.4403 0.1384 0.2853 0.094 Uiso 1 1 calc R . .
H18C H 0.4568 0.0658 0.3766 0.094 Uiso 1 1 calc R . .
C182 C 0.5965(4) 0.0953(3) 0.4313(3) 0.0703(16) Uani 1 1 d . . .
H18D H 0.6500 0.0569 0.4209 0.105 Uiso 1 1 calc R . .
H18E H 0.5660 0.0616 0.4755 0.105 Uiso 1 1 calc R . .
H18F H 0.6198 0.1303 0.4453 0.105 Uiso 1 1 calc R . .
C21 C 0.3583(3) 0.3512(3) 0.3605(3) 0.0476(10) Uani 1 1 d . . .
C22 C 0.2992(3) 0.3180(3) 0.4163(3) 0.0531(11) Uani 1 1 d . . .
H22A H 0.2519 0.3540 0.4310 0.064 Uiso 1 1 calc R . .
C23 C 0.3095(3) 0.2310(3) 0.4510(3) 0.0545(12) Uani 1 1 d . A .
C24 C 0.3810(3) 0.1801(3) 0.4305(3) 0.0523(11) Uani 1 1 d . . .
H24 H 0.3895 0.1209 0.4552 0.063 Uiso 1 1 calc R . .
C25 C 0.4421(3) 0.2120(3) 0.3743(2) 0.0462(10) Uani 1 1 d . . .
C26 C 0.4262(3) 0.2983(3) 0.3387(2) 0.0439(10) Uani 1 1 d . . .
C27 C 0.2431(4) 0.1955(4) 0.5113(3) 0.0714(15) Uani 1 1 d . . .
C271 C 0.2032(9) 0.1411(9) 0.4917(9) 0.080(4) Uani 0.546(18) 1 d P A 1
H27A H 0.2551 0.1014 0.4815 0.119 Uiso 0.546(18) 1 calc PR A 1
H27B H 0.1565 0.1783 0.4443 0.119 Uiso 0.546(18) 1 calc PR A 1
H27C H 0.1724 0.1089 0.5367 0.119 Uiso 0.546(18) 1 calc PR A 1
C272 C 0.168(3) 0.2634(15) 0.524(2) 0.196(19) Uani 0.546(18) 1 d P A 1
H27D H 0.1280 0.2370 0.5631 0.294 Uiso 0.546(18) 1 calc PR A 1
H27E H 0.1293 0.3072 0.4735 0.294 Uiso 0.546(18) 1 calc PR A 1
H27F H 0.2000 0.2896 0.5436 0.294 Uiso 0.546(18) 1 calc PR A 1
C273 C 0.3103(18) 0.1290(18) 0.5952(8) 0.132(9) Uani 0.546(18) 1 d P A 1
H27G H 0.3594 0.0840 0.5894 0.198 Uiso 0.546(18) 1 calc PR A 1
H27H H 0.2715 0.1033 0.6365 0.198 Uiso 0.546(18) 1 calc PR A 1
H27I H 0.3405 0.1594 0.6103 0.198 Uiso 0.546(18) 1 calc PR A 1
C274 C 0.2577(12) 0.1022(9) 0.5396(10) 0.077(5) Uani 0.454(18) 1 d P A 2
H27J H 0.2466 0.0951 0.4941 0.116 Uiso 0.454(18) 1 calc PR A 2
H27K H 0.2130 0.0837 0.5780 0.116 Uiso 0.454(18) 1 calc PR A 2
H27L H 0.3229 0.0676 0.5651 0.116 Uiso 0.454(18) 1 calc PR A 2
C275 C 0.1392(9) 0.2497(12) 0.4715(12) 0.107(9) Uani 0.454(18) 1 d P A 2
H27M H 0.1290 0.2452 0.4242 0.161 Uiso 0.454(18) 1 calc PR A 2
H27N H 0.1282 0.3095 0.4560 0.161 Uiso 0.454(18) 1 calc PR A 2
H27O H 0.0949 0.2286 0.5093 0.161 Uiso 0.454(18) 1 calc PR A 2
C276 C 0.2609(14) 0.2055(19) 0.5811(11) 0.092(7) Uani 0.454(18) 1 d P A 2
H27P H 0.2192 0.1833 0.6212 0.138 Uiso 0.454(18) 1 calc PR A 2
H27Q H 0.2477 0.2660 0.5638 0.138 Uiso 0.454(18) 1 calc PR A 2
H27R H 0.3274 0.1736 0.6041 0.138 Uiso 0.454(18) 1 calc PR A 2
C31 C 0.2571(3) 0.6590(3) 0.2651(3) 0.0491(10) Uani 1 1 d . . .
C32 C 0.1696(4) 0.6845(4) 0.2872(4) 0.0721(16) Uani 1 1 d . . .
H32A H 0.1406 0.6431 0.3193 0.087 Uiso 1 1 calc R . .
C33 C 0.1216(4) 0.7706(4) 0.2635(5) 0.090(2) Uani 1 1 d . . .
C34 C 0.1662(3) 0.8292(4) 0.2176(4) 0.0675(15) Uani 1 1 d . . .
H34 H 0.1356 0.8875 0.2030 0.081 Uiso 1 1 calc R . .
C35 C 0.2538(3) 0.8059(3) 0.1924(3) 0.0461(10) Uani 1 1 d . . .
C36 C 0.2971(3) 0.7205(3) 0.2153(3) 0.0424(9) Uani 1 1 d . . .
O36 O 0.38361(18) 0.69052(16) 0.19182(17) 0.0412(6) Uani 1 1 d . . .
C37 C 0.0230(6) 0.8010(7) 0.2854(9) 0.189(7) Uani 1 1 d D . .
C371 C -0.0295(4) 0.7418(5) 0.3059(5) 0.093(2) Uani 1 1 d . . .
H37A H -0.0067 0.7077 0.2791 0.140 Uiso 1 1 calc R . .
H37B H -0.0973 0.7739 0.2889 0.140 Uiso 1 1 calc R . .
H37C H -0.0197 0.7040 0.3636 0.140 Uiso 1 1 calc R . .
C372 C 0.0128(5) 0.8553(5) 0.3161(6) 0.108(3) Uani 1 1 d . . .
H37D H 0.0585 0.8860 0.2956 0.162 Uiso 1 1 calc R . .
H37E H 0.0245 0.8222 0.3742 0.162 Uiso 1 1 calc R . .
H37F H -0.0520 0.8963 0.3002 0.162 Uiso 1 1 calc R . .
C373 C -0.0521(8) 0.8842(9) 0.1980(9) 0.212(8) Uani 1 1 d D . .
H37G H -0.0583 0.8623 0.1623 0.318 Uiso 1 1 calc R . .
H37H H -0.0247 0.9301 0.1713 0.318 Uiso 1 1 calc R . .
H37I H -0.1149 0.9064 0.2121 0.318 Uiso 1 1 calc R . .
C38 C 0.3033(3) 0.8673(3) 0.1372(3) 0.0453(10) Uani 1 1 d . . .
C381 C 0.2718(3) 0.9498(3) 0.1430(3) 0.0568(12) Uani 1 1 d . . .
H38A H 0.2029 0.9772 0.1290 0.085 Uiso 1 1 calc R . .
H38B H 0.3040 0.9887 0.1063 0.085 Uiso 1 1 calc R . .
H38C H 0.2886 0.9361 0.1975 0.085 Uiso 1 1 calc R . .
C382 C 0.2754(3) 0.8897(3) 0.0508(3) 0.0630(13) Uani 1 1 d . . .
H38D H 0.2068 0.9195 0.0366 0.094 Uiso 1 1 calc R . .
H38E H 0.2922 0.8371 0.0473 0.094 Uiso 1 1 calc R . .
H38F H 0.3096 0.9266 0.0140 0.094 Uiso 1 1 calc R . .
C41 C 0.5426(3) 0.6917(3) 0.1921(2) 0.0421(9) Uani 1 1 d . . .
C42 C 0.6043(3) 0.7366(3) 0.1809(3) 0.0472(10) Uani 1 1 d . . .
H42A H 0.6707 0.7076 0.1880 0.057 Uiso 1 1 calc R . .
C43 C 0.5726(3) 0.8229(3) 0.1596(3) 0.0483(10) Uani 1 1 d . . .
C44 C 0.4759(3) 0.8635(3) 0.1478(3) 0.0451(9) Uani 1 1 d . . .
H44 H 0.4526 0.9225 0.1323 0.054 Uiso 1 1 calc R . .
C45 C 0.4107(3) 0.8212(2) 0.1578(2) 0.0404(9) Uani 1 1 d . . .
C46 C 0.4458(3) 0.7345(2) 0.1820(2) 0.0391(9) Uani 1 1 d . . .
C47 C 0.6439(4) 0.8695(3) 0.1489(3) 0.0606(13) Uani 1 1 d . . .
C471 C 0.7032(8) 0.8287(6) 0.2261(6) 0.157(5) Uani 1 1 d . . .
H47A H 0.7491 0.8580 0.2202 0.236 Uiso 1 1 calc R . .
H47B H 0.7374 0.7686 0.2425 0.236 Uiso 1 1 calc R . .
H47C H 0.6623 0.8325 0.2666 0.236 Uiso 1 1 calc R . .
C472 C 0.5965(5) 0.9631(4) 0.1230(6) 0.098(2) Uani 1 1 d . . .
H47D H 0.5573 0.9913 0.0720 0.148 Uiso 1 1 calc R . .
H47E H 0.6453 0.9896 0.1172 0.148 Uiso 1 1 calc R . .
H47F H 0.5563 0.9692 0.1632 0.148 Uiso 1 1 calc R . .
C473 C 0.7043(5) 0.8655(5) 0.0847(5) 0.102(3) Uani 1 1 d . . .
H47G H 0.6636 0.8932 0.0345 0.154 Uiso 1 1 calc R . .
H47H H 0.7384 0.8057 0.0997 0.154 Uiso 1 1 calc R . .
H47I H 0.7502 0.8949 0.0783 0.154 Uiso 1 1 calc R . .
C51 C 0.6591(3) 0.3797(2) 0.3477(2) 0.0397(9) Uani 1 1 d . . .
C52 C 0.6085(3) 0.3618(3) 0.4132(2) 0.0436(9) Uani 1 1 d . . .
H52 H 0.5511 0.4036 0.4108 0.052 Uiso 1 1 calc R . .
C53 C 0.6410(3) 0.2827(3) 0.4831(2) 0.0461(10) Uani 1 1 d . B .
C54 C 0.7241(3) 0.2228(3) 0.4840(2) 0.0448(10) Uani 1 1 d . . .
H54 H 0.7470 0.1691 0.5310 0.054 Uiso 1 1 calc R . .
C55 C 0.7749(3) 0.2383(2) 0.4188(2) 0.0395(9) Uani 1 1 d . . .
C56 C 0.7411(3) 0.3162(2) 0.3500(2) 0.0378(8) Uani 1 1 d . . .
O56 O 0.78531(18) 0.33768(16) 0.28171(16) 0.0410(6) Uani 1 1 d . . .
C57 C 0.5878(3) 0.2640(3) 0.5564(3) 0.0543(12) Uani 1 1 d . . .
C571 C 0.4886(7) 0.2819(9) 0.5362(7) 0.067(3) Uani 0.490(10) 1 d P B 1
H57A H 0.4630 0.3388 0.4898 0.100 Uiso 0.490(10) 1 calc PR B 1
H57B H 0.4536 0.2798 0.5813 0.100 Uiso 0.490(10) 1 calc PR B 1
H57C H 0.4819 0.2393 0.5236 0.100 Uiso 0.490(10) 1 calc PR B 1
C572 C 0.6323(9) 0.1780(9) 0.6273(7) 0.083(5) Uani 0.490(10) 1 d P B 1
H57D H 0.6993 0.1691 0.6385 0.124 Uiso 0.490(10) 1 calc PR B 1
H57E H 0.6275 0.1338 0.6163 0.124 Uiso 0.490(10) 1 calc PR B 1
H57F H 0.5990 0.1748 0.6735 0.124 Uiso 0.490(10) 1 calc PR B 1
C573 C 0.5927(8) 0.3340(8) 0.5843(7) 0.067(3) Uani 0.490(10) 1 d P B 1
H57G H 0.6591 0.3237 0.5993 0.100 Uiso 0.490(10) 1 calc PR B 1
H57H H 0.5566 0.3272 0.6298 0.100 Uiso 0.490(10) 1 calc PR B 1
H57I H 0.5652 0.3921 0.5400 0.100 Uiso 0.490(10) 1 calc PR B 1
C574 C 0.6500(7) 0.2404(9) 0.6251(6) 0.066(3) Uani 0.510(10) 1 d P B 2
H57J H 0.7081 0.1941 0.6318 0.099 Uiso 0.510(10) 1 calc PR B 2
H57K H 0.6173 0.2214 0.6729 0.099 Uiso 0.510(10) 1 calc PR B 2
H57L H 0.6664 0.2899 0.6167 0.099 Uiso 0.510(10) 1 calc PR B 2
C575 C 0.4961(7) 0.3350(8) 0.5427(6) 0.064(3) Uani 0.510(10) 1 d P B 2
H57M H 0.4570 0.3490 0.4958 0.097 Uiso 0.510(10) 1 calc PR B 2
H57N H 0.5104 0.3855 0.5339 0.097 Uiso 0.510(10) 1 calc PR B 2
H57O H 0.4614 0.3166 0.5893 0.097 Uiso 0.510(10) 1 calc PR B 2
C576 C 0.5558(7) 0.1825(7) 0.5766(6) 0.062(3) Uani 0.510(10) 1 d P B 2
H57P H 0.5127 0.1966 0.5319 0.093 Uiso 0.510(10) 1 calc PR B 2
H57Q H 0.5233 0.1678 0.6247 0.093 Uiso 0.510(10) 1 calc PR B 2
H57R H 0.6122 0.1339 0.5854 0.093 Uiso 0.510(10) 1 calc PR B 2
C58 C 0.8679(3) 0.1703(2) 0.4253(2) 0.0415(9) Uani 1 1 d . . .
C581 C 0.9361(3) 0.1493(3) 0.4949(3) 0.0574(12) Uani 1 1 d . . .
H58A H 0.9960 0.1057 0.4995 0.086 Uiso 1 1 calc R . .
H58B H 0.9070 0.1280 0.5444 0.086 Uiso 1 1 calc R . .
H58C H 0.9487 0.2010 0.4848 0.086 Uiso 1 1 calc R . .
C582 C 0.8470(3) 0.0898(3) 0.4404(3) 0.0537(11) Uani 1 1 d . . .
H58D H 0.9065 0.0459 0.4447 0.081 Uiso 1 1 calc R . .
H58E H 0.8034 0.1038 0.3961 0.081 Uiso 1 1 calc R . .
H58F H 0.8179 0.0683 0.4900 0.081 Uiso 1 1 calc R . .
C61 C 0.9101(3) 0.3051(2) 0.2108(2) 0.0407(9) Uani 1 1 d . . .
C62 C 0.9982(3) 0.2524(3) 0.2076(3) 0.0442(9) Uani 1 1 d . . .
H62 H 1.0266 0.2700 0.1594 0.053 Uiso 1 1 calc R . .
C63 C 1.0449(3) 0.1748(3) 0.2736(3) 0.0433(9) Uani 1 1 d . . .
C64 C 1.0014(3) 0.1508(3) 0.3430(3) 0.0435(9) Uani 1 1 d . . .
H64 H 1.0323 0.0974 0.3884 0.052 Uiso 1 1 calc R . .
C65 C 0.9146(3) 0.2018(2) 0.3488(2) 0.0389(9) Uani 1 1 d . . .
C66 C 0.8706(2) 0.2796(2) 0.2826(2) 0.0386(9) Uani 1 1 d . . .
C67 C 1.1405(3) 0.1150(3) 0.2694(3) 0.0501(11) Uani 1 1 d . . .
C671 C 1.2148(3) 0.0944(4) 0.3352(4) 0.0747(16) Uani 1 1 d . . .
H67A H 1.1916 0.0690 0.3872 0.112 Uiso 1 1 calc R . .
H67B H 1.2247 0.1471 0.3253 0.112 Uiso 1 1 calc R . .
H67C H 1.2750 0.0543 0.3347 0.112 Uiso 1 1 calc R . .
C672 C 1.1277(4) 0.0313(3) 0.2856(4) 0.0691(14) Uani 1 1 d . . .
H67D H 1.1032 0.0063 0.3371 0.104 Uiso 1 1 calc R . .
H67E H 1.1890 -0.0086 0.2866 0.104 Uiso 1 1 calc R . .
H67F H 1.0825 0.0429 0.2435 0.104 Uiso 1 1 calc R . .
C673 C 1.1785(4) 0.1535(4) 0.1909(4) 0.0797(18) Uani 1 1 d . . .
H67G H 1.2392 0.1131 0.1916 0.119 Uiso 1 1 calc R . .
H67H H 1.1881 0.2061 0.1815 0.119 Uiso 1 1 calc R . .
H67I H 1.1329 0.1665 0.1483 0.119 Uiso 1 1 calc R . .
C71 C 0.8132(3) 0.5436(3) -0.0621(2) 0.0436(9) Uani 1 1 d . . .
C72 C 0.7273(3) 0.5969(3) -0.1077(2) 0.0422(9) Uani 1 1 d . . .
C73 C 0.7210(3) 0.6490(3) -0.1888(3) 0.0533(11) Uani 1 1 d . . .
H73 H 0.6607 0.6842 -0.2190 0.064 Uiso 1 1 calc R . .
C74 C 0.8024(4) 0.6496(3) -0.2254(3) 0.0594(12) Uani 1 1 d . . .
H74 H 0.7989 0.6852 -0.2812 0.071 Uiso 1 1 calc R . .
C75 C 0.8890(4) 0.5982(3) -0.1807(3) 0.0587(12) Uani 1 1 d . . .
H75 H 0.9453 0.5994 -0.2061 0.070 Uiso 1 1 calc R . .
C76 C 0.8961(3) 0.5453(3) -0.1003(3) 0.0530(11) Uani 1 1 d . . .
H76 H 0.9568 0.5100 -0.0706 0.064 Uiso 1 1 calc R . .
O72 O 0.64476(18) 0.59405(16) -0.06961(16) 0.0414(6) Uani 1 1 d . . .
C81 C 0.5364(3) 0.6447(2) 0.0034(2) 0.0388(9) Uani 1 1 d . . .
C82 C 0.6025(3) 0.6580(2) -0.0498(2) 0.0385(9) Uani 1 1 d . . .
C83 C 0.6235(3) 0.7340(3) -0.0832(3) 0.0464(10) Uani 1 1 d . . .
H83 H 0.6702 0.7427 -0.1191 0.056 Uiso 1 1 calc R . .
C84 C 0.5763(3) 0.7960(3) -0.0636(3) 0.0526(11) Uani 1 1 d . . .
H84 H 0.5910 0.8475 -0.0863 0.063 Uiso 1 1 calc R . .
C85 C 0.5081(3) 0.7851(3) -0.0119(3) 0.0528(11) Uani 1 1 d . . .
H85 H 0.4754 0.8285 0.0009 0.063 Uiso 1 1 calc R . .
C86 C 0.4881(3) 0.7087(3) 0.0213(3) 0.0448(10) Uani 1 1 d . . .
H86 H 0.4408 0.7005 0.0566 0.054 Uiso 1 1 calc R . .
N91 N 0.7719(4) 0.5782(5) 0.1454(5) 0.114(2) Uani 1 1 d . . .
C92 C 0.8118(5) 0.6186(6) 0.0927(6) 0.109(3) Uani 1 1 d . . .
C93 C 0.8563(4) 0.6680(5) 0.0302(5) 0.093(2) Uani 1 1 d . . .
H93A H 0.8959 0.6881 0.0505 0.139 Uiso 1 1 calc R . .
H93B H 0.8077 0.7171 -0.0116 0.139 Uiso 1 1 calc R . .
H93C H 0.8961 0.6332 0.0082 0.139 Uiso 1 1 calc R . .
N101 N 0.3210(3) 0.5722(3) 0.0928(4) 0.0783(14) Uani 1 1 d . . .
C102 C 0.2476(4) 0.5889(3) 0.1090(3) 0.0614(13) Uani 1 1 d . . .
C103 C 0.1516(4) 0.6127(6) 0.1282(5) 0.101(2) Uani 1 1 d . . .
H10A H 0.1396 0.6619 0.1366 0.151 Uiso 1 1 calc R . .
H10B H 0.1433 0.5648 0.1768 0.151 Uiso 1 1 calc R . .
H10C H 0.1067 0.6277 0.0843 0.151 Uiso 1 1 calc R . .

loop_
_atom_site_aniso_label
_atom_site_aniso_U_11
_atom_site_aniso_U_22
_atom_site_aniso_U_33
_atom_site_aniso_U_23
_atom_site_aniso_U_13
_atom_site_aniso_U_12
C1 0.0404(19) 0.0377(19) 0.0310(19) -0.0149(16) 0.0086(15) -0.0153(15)
O1 0.0364(13) 0.0399(14) 0.0355(14) -0.0099(12) 0.0041(11) -0.0141(11)
N11 0.0388(16) 0.0345(16) 0.0379(18) -0.0097(14) 0.0004(13) -0.0138(13)
N12 0.0369(16) 0.0353(16) 0.0440(19) -0.0108(15) 0.0076(14) -0.0143(13)
C2 0.054(2) 0.053(2) 0.047(2) -0.026(2) 0.0168(19) -0.028(2)
O2 0.0570(18) 0.065(2) 0.092(3) -0.040(2) 0.0342(18) -0.0349(16)
N21 0.055(2) 0.050(2) 0.069(3) -0.024(2) 0.0285(19) -0.0285(17)
N22 0.0474(19) 0.050(2) 0.073(3) -0.029(2) 0.0212(18) -0.0258(16)
C3 0.0363(18) 0.039(2) 0.038(2) -0.0155(17) 0.0055(16) -0.0107(15)
O3 0.0530(16) 0.0407(15) 0.0421(16) -0.0158(13) 0.0159(13) -0.0093(12)
N31 0.0454(17) 0.0371(17) 0.0429(19) -0.0167(15) 0.0143(14) -0.0114(14)
N32 0.0476(17) 0.0362(17) 0.0307(17) -0.0120(14) 0.0088(14) -0.0056(14)
C4 0.0386(19) 0.043(2) 0.037(2) -0.0134(18) 0.0077(16) -0.0135(16)
O4 0.0455(16) 0.0609(19) 0.0433(17) -0.0144(15) 0.0128(13) -0.0050(14)
N41 0.0418(17) 0.0424(18) 0.0360(18) -0.0137(15) 0.0079(14) -0.0053(14)
N42 0.0442(17) 0.0491(19) 0.0326(18) -0.0122(16) 0.0115(14) -0.0107(15)
C11 0.0405(19) 0.0344(19) 0.039(2) -0.0135(17) 0.0030(16) -0.0149(15)
C12 0.044(2) 0.041(2) 0.038(2) -0.0152(17) 0.0076(16) -0.0189(17)
C13 0.045(2) 0.038(2) 0.044(2) -0.0175(18) 0.0014(17) -0.0129(16)
C14 0.050(2) 0.035(2) 0.046(2) -0.0142(18) 0.0030(18) -0.0145(17)
C15 0.046(2) 0.039(2) 0.040(2) -0.0118(18) 0.0033(17) -0.0186(17)
C16 0.0393(19) 0.0374(19) 0.038(2) -0.0118(17) 0.0053(16) -0.0141(15)
O16 0.0459(14) 0.0396(14) 0.0426(16) -0.0119(12) 0.0133(12) -0.0208(12)
C17 0.056(2) 0.039(2) 0.049(2) -0.0216(19) 0.0049(19) -0.0132(18)
C171 0.064(3) 0.063(3) 0.071(3) -0.041(3) -0.001(2) -0.016(2)
C172 0.081(3) 0.055(3) 0.070(3) -0.031(3) 0.033(3) -0.016(2)
C173 0.051(2) 0.061(3) 0.069(3) -0.036(3) 0.000(2) -0.011(2)
C18 0.051(2) 0.038(2) 0.043(2) -0.0072(18) 0.0040(18) -0.0200(17)
C181 0.066(3) 0.051(3) 0.073(3) -0.025(2) 0.019(2) -0.033(2)
C182 0.058(3) 0.065(3) 0.048(3) 0.004(2) 0.003(2) -0.022(2)
C21 0.053(2) 0.049(2) 0.043(2) -0.0191(19) 0.0103(18) -0.0259(19)
C22 0.062(3) 0.058(3) 0.045(2) -0.023(2) 0.020(2) -0.034(2)
C23 0.064(3) 0.061(3) 0.041(2) -0.018(2) 0.016(2) -0.038(2)
C24 0.062(3) 0.051(2) 0.041(2) -0.013(2) 0.010(2) -0.031(2)
C25 0.050(2) 0.047(2) 0.037(2) -0.0126(18) 0.0051(17) -0.0241(18)
C26 0.044(2) 0.048(2) 0.036(2) -0.0127(18) 0.0094(16) -0.0232(17)
C27 0.092(4) 0.073(3) 0.057(3) -0.026(3) 0.040(3) -0.052(3)
C271 0.067(7) 0.078(8) 0.088(10) -0.029(7) 0.027(7) -0.040(6)
C272 0.26(3) 0.142(17) 0.26(4) -0.12(2) 0.22(3) -0.14(2)
C273 0.20(2) 0.18(2) 0.050(7) -0.039(10) 0.047(10) -0.145(19)
C274 0.081(10) 0.065(8) 0.071(10) -0.018(7) 0.036(8) -0.035(7)
C275 0.043(6) 0.101(13) 0.104(13) 0.016(10) 0.016(7) -0.043(7)
C276 0.094(11) 0.147(19) 0.072(10) -0.061(12) 0.050(9) -0.079(13)
C31 0.051(2) 0.057(3) 0.060(3) -0.039(2) 0.020(2) -0.028(2)
C32 0.074(3) 0.087(4) 0.111(5) -0.077(4) 0.057(3) -0.055(3)
C33 0.072(3) 0.099(4) 0.167(7) -0.108(5) 0.070(4) -0.053(3)
C34 0.048(2) 0.068(3) 0.117(5) -0.067(3) 0.027(3) -0.022(2)
C35 0.044(2) 0.053(2) 0.055(3) -0.037(2) 0.0118(18) -0.0162(18)
C36 0.0401(19) 0.051(2) 0.047(2) -0.031(2) 0.0116(17) -0.0171(17)
O36 0.0417(14) 0.0380(14) 0.0466(16) -0.0226(12) 0.0136(12) -0.0149(11)
C37 0.125(7) 0.185(10) 0.43(2) -0.250(13) 0.193(11) -0.119(7)
C371 0.057(3) 0.095(5) 0.153(7) -0.078(5) 0.045(4) -0.033(3)
C372 0.094(5) 0.111(6) 0.165(8) -0.101(6) 0.075(5) -0.044(4)
C373 0.106(7) 0.154(11) 0.244(17) -0.043(11) 0.025(9) 0.030(7)
C38 0.049(2) 0.042(2) 0.041(2) -0.0217(18) 0.0064(17) -0.0076(17)
C381 0.060(3) 0.043(2) 0.065(3) -0.030(2) 0.018(2) -0.011(2)
C382 0.057(3) 0.068(3) 0.050(3) -0.028(2) 0.000(2) -0.003(2)
C41 0.047(2) 0.038(2) 0.035(2) -0.0139(17) 0.0080(16) -0.0138(16)
C42 0.042(2) 0.047(2) 0.044(2) -0.0163(19) 0.0043(17) -0.0140(17)
C43 0.055(2) 0.046(2) 0.045(2) -0.0193(19) 0.0075(19) -0.0221(19)
C44 0.055(2) 0.041(2) 0.043(2) -0.0228(18) 0.0104(18) -0.0179(18)
C45 0.047(2) 0.040(2) 0.036(2) -0.0196(17) 0.0098(16) -0.0138(16)
C46 0.0406(19) 0.040(2) 0.037(2) -0.0175(17) 0.0073(16) -0.0155(16)
C47 0.062(3) 0.058(3) 0.069(3) -0.031(3) 0.007(2) -0.029(2)
C471 0.183(9) 0.149(8) 0.126(7) -0.010(6) -0.060(7) -0.119(7)
C472 0.098(4) 0.084(4) 0.159(7) -0.078(5) 0.043(5) -0.060(4)
C473 0.111(5) 0.095(5) 0.146(7) -0.075(5) 0.074(5) -0.073(4)
C51 0.0408(19) 0.0375(19) 0.033(2) -0.0134(16) 0.0022(15) -0.0099(15)
C52 0.0408(19) 0.041(2) 0.039(2) -0.0153(18) 0.0055(16) -0.0080(16)
C53 0.045(2) 0.046(2) 0.034(2) -0.0123(18) 0.0049(16) -0.0112(17)
C54 0.048(2) 0.040(2) 0.033(2) -0.0092(17) 0.0042(16) -0.0127(17)
C55 0.0383(18) 0.0358(19) 0.036(2) -0.0139(17) 0.0015(15) -0.0077(15)
C56 0.0386(18) 0.040(2) 0.0306(19) -0.0140(16) 0.0049(15) -0.0137(15)
O56 0.0398(13) 0.0375(14) 0.0326(14) -0.0118(12) 0.0065(11) -0.0057(11)
C57 0.051(2) 0.060(3) 0.032(2) -0.013(2) 0.0093(18) -0.009(2)
C571 0.059(6) 0.071(8) 0.052(6) -0.017(6) 0.015(5) -0.022(5)
C572 0.073(7) 0.076(8) 0.044(6) -0.005(6) 0.012(5) 0.004(6)
C573 0.070(6) 0.080(7) 0.057(6) -0.038(6) 0.016(5) -0.026(6)
C574 0.067(6) 0.089(9) 0.032(5) -0.024(5) 0.013(4) -0.023(6)
C575 0.068(6) 0.067(7) 0.040(5) -0.020(5) 0.023(4) -0.012(5)
C576 0.063(6) 0.074(7) 0.042(5) -0.023(5) 0.023(4) -0.027(5)
C58 0.0367(18) 0.039(2) 0.035(2) -0.0117(17) 0.0009(15) -0.0059(15)
C581 0.049(2) 0.066(3) 0.036(2) -0.014(2) -0.0009(18) -0.009(2)
C582 0.054(2) 0.039(2) 0.054(3) -0.014(2) 0.014(2) -0.0137(18)
C61 0.0378(18) 0.039(2) 0.038(2) -0.0136(17) 0.0056(16) -0.0117(15)
C62 0.042(2) 0.044(2) 0.042(2) -0.0180(19) 0.0097(17) -0.0136(17)
C63 0.0376(19) 0.040(2) 0.046(2) -0.0178(18) 0.0062(17) -0.0102(16)
C64 0.0394(19) 0.0360(19) 0.041(2) -0.0106(17) 0.0010(16) -0.0079(16)
C65 0.0368(18) 0.0378(19) 0.037(2) -0.0140(17) 0.0031(15) -0.0127(15)
C66 0.0333(17) 0.0367(19) 0.041(2) -0.0166(17) 0.0021(15) -0.0084(15)
C67 0.042(2) 0.041(2) 0.054(3) -0.018(2) 0.0099(18) -0.0071(17)
C671 0.046(3) 0.070(3) 0.092(4) -0.036(3) 0.004(3) -0.005(2)
C672 0.067(3) 0.052(3) 0.083(4) -0.034(3) 0.019(3) -0.013(2)
C673 0.061(3) 0.064(3) 0.081(4) -0.021(3) 0.032(3) -0.008(2)
C71 0.050(2) 0.041(2) 0.034(2) -0.0136(17) 0.0091(17) -0.0167(17)
C72 0.049(2) 0.043(2) 0.034(2) -0.0173(18) 0.0100(16) -0.0191(17)
C73 0.065(3) 0.053(2) 0.034(2) -0.014(2) 0.0038(19) -0.022(2)
C74 0.079(3) 0.061(3) 0.036(2) -0.018(2) 0.017(2) -0.031(2)
C75 0.065(3) 0.067(3) 0.047(3) -0.026(2) 0.025(2) -0.031(2)
C76 0.048(2) 0.055(3) 0.048(3) -0.019(2) 0.0140(19) -0.0187(19)
O72 0.0441(14) 0.0384(14) 0.0385(15) -0.0148(12) 0.0076(11) -0.0167(11)
C81 0.0385(18) 0.0356(19) 0.033(2) -0.0083(16) -0.0004(15) -0.0132(15)
C82 0.0407(18) 0.0341(19) 0.033(2) -0.0103(16) 0.0000(15) -0.0117(15)
C83 0.051(2) 0.040(2) 0.042(2) -0.0144(18) 0.0069(18) -0.0178(18)
C84 0.061(3) 0.040(2) 0.055(3) -0.019(2) 0.011(2) -0.0228(19)
C85 0.063(3) 0.041(2) 0.051(3) -0.019(2) 0.008(2) -0.0165(19)
C86 0.044(2) 0.044(2) 0.041(2) -0.0171(18) 0.0060(17) -0.0146(17)
N91 0.089(4) 0.163(6) 0.177(7) -0.131(6) 0.077(4) -0.079(4)
C92 0.084(4) 0.149(7) 0.153(8) -0.114(7) 0.047(5) -0.051(5)
C93 0.068(3) 0.112(5) 0.099(5) -0.052(4) 0.033(3) -0.034(3)
N101 0.052(2) 0.076(3) 0.110(4) -0.044(3) 0.018(2) -0.029(2)
C102 0.057(3) 0.062(3) 0.064(3) -0.026(3) 0.008(2) -0.028(2)
C103 0.065(3) 0.175(8) 0.115(6) -0.105(6) 0.035(4) -0.053(4)

loop_
_atom_type_symbol
_atom_type_description
_atom_type_scat_dispersion_real
_atom_type_scat_dispersion_imag
_atom_type_scat_source
C C 0.0033 0.0016 'International Tables Vol C Tables 4.2.6.8 and 6.1.1.4'
H H 0.0000 0.0000 'International Tables Vol C Tables 4.2.6.8 and 6.1.1.4'
N N 0.0061 0.0033 'International Tables Vol C Tables 4.2.6.8 and 6.1.1.4'
O O 0.0106 0.0060 'International Tables Vol C Tables 4.2.6.8 and 6.1.1.4'

loop_
_geom_angle_atom_site_label_1
_geom_angle_atom_site_label_2
_geom_angle_atom_site_label_3
_geom_angle
_geom_angle_site_symmetry_1
_geom_angle_site_symmetry_3
_geom_angle_publ_flag
O1 C1 N11 123.1(3) . . ?
O1 C1 N12 122.8(3) . . ?
N11 C1 N12 114.0(3) . . ?
C1 N11 C81 122.8(3) . . ?
C1 N11 H11 118.6 . . ?
C81 N11 H11 118.6 . . ?
C1 N12 C11 125.8(3) . . ?
C1 N12 H12 117.1 . . ?
C11 N12 H12 117.1 . . ?
O2 C2 N21 123.9(4) . . ?
O2 C2 N22 124.8(4) . . ?
N21 C2 N22 111.3(4) . . ?
C2 N21 C21 128.2(4) . . ?
C2 N21 H21 115.9 . . ?
C21 N21 H21 115.9 . . ?
C2 N22 C31 128.2(4) . . ?
C2 N22 H22 115.9 . . ?
C31 N22 H22 115.9 . . ?
O3 C3 N31 122.7(4) . . ?
O3 C3 N32 123.9(4) . . ?
N31 C3 N32 113.4(4) . . ?
C3 N31 C41 125.8(4) . . ?
C3 N31 H31 117.1 . . ?
C41 N31 H31 117.1 . . ?
C3 N32 C51 126.3(4) . . ?
C3 N32 H32 116.8 . . ?
C51 N32 H32 116.8 . . ?
O4 C4 N41 124.9(4) . . ?
O4 C4 N42 123.3(4) . . ?
N41 C4 N42 111.8(4) . . ?
C4 N41 C61 127.7(3) . . ?
C4 N41 H41 116.2 . . ?
C61 N41 H41 116.2 . . ?
C4 N42 C71 126.0(4) . . ?
C4 N42 H42 117.0 . . ?
C71 N42 H42 117.0 . . ?
C12 C11 C16 119.5(4) . . ?
C12 C11 N12 122.3(4) . . ?
C16 C11 N12 117.9(4) . . ?
C11 C12 C13 120.9(4) . . ?
C11 C12 H12A 119.6 . . ?
C13 C12 H12A 119.6 . . ?
C14 C13 C12 117.7(4) . . ?
C14 C13 C17 119.0(4) . . ?
C12 C13 C17 123.2(4) . . ?
C15 C14 C13 123.1(4) . . ?
C15 C14 H14 118.5 . . ?
C13 C14 H14 118.5 . . ?
C14 C15 C16 117.1(4) . . ?
C14 C15 C18 120.7(4) . . ?
C16 C15 C18 122.2(4) . . ?
O16 C16 C11 115.9(3) . . ?
O16 C16 C15 122.7(4) . . ?
C11 C16 C15 121.3(4) . . ?
C16 O16 C26 118.1(3) . . ?
C13 C17 C172 112.3(4) . . ?
C13 C17 C173 109.8(4) . . ?
C172 C17 C173 108.1(4) . . ?
C13 C17 C171 109.3(4) . . ?
C172 C17 C171 108.3(5) . . ?
C173 C17 C171 109.0(4) . . ?
C17 C171 H17A 109.5 . . ?
C17 C171 H17B 109.5 . . ?
H17A C171 H17B 109.5 . . ?
C17 C171 H17C 109.5 . . ?
H17A C171 H17C 109.5 . . ?
H17B C171 H17C 109.5 . . ?
C17 C172 H17D 109.5 . . ?
C17 C172 H17E 109.5 . . ?
H17D C172 H17E 109.5 . . ?
C17 C172 H17F 109.5 . . ?
H17D C172 H17F 109.5 . . ?
H17E C172 H17F 109.5 . . ?
C17 C173 H17G 109.5 . . ?
C17 C173 H17H 109.5 . . ?
H17G C173 H17H 109.5 . . ?
C17 C173 H17I 109.5 . . ?
H17G C173 H17I 109.5 . . ?
H17H C173 H17I 109.5 . . ?
C25 C18 C15 110.3(3) . . ?
C25 C18 C181 110.0(4) . . ?
C15 C18 C181 108.6(4) . . ?
C25 C18 C182 108.2(4) . . ?
C15 C18 C182 109.2(3) . . ?
C181 C18 C182 110.6(4) . . ?
C18 C181 H18A 109.5 . . ?
C18 C181 H18B 109.5 . . ?
H18A C181 H18B 109.5 . . ?
C18 C181 H18C 109.5 . . ?
H18A C181 H18C 109.5 . . ?
H18B C181 H18C 109.5 . . ?
C18 C182 H18D 109.5 . . ?
C18 C182 H18E 109.5 . . ?
H18D C182 H18E 109.5 . . ?
C18 C182 H18F 109.5 . . ?
H18D C182 H18F 109.5 . . ?
H18E C182 H18F 109.5 . . ?
C26 C21 C22 119.6(4) . . ?
C26 C21 N21 116.3(4) . . ?
C22 C21 N21 124.1(5) . . ?
C21 C22 C23 119.9(5) . . ?
C21 C22 H22A 120.1 . . ?
C23 C22 H22A 120.1 . . ?
C24 C23 C22 118.5(4) . . ?
C24 C23 C27 122.0(4) . . ?
C22 C23 C27 119.5(5) . . ?
C23 C24 C25 122.7(4) . . ?
C23 C24 H24 118.6 . . ?
C25 C24 H24 118.6 . . ?
C26 C25 C24 116.8(4) . . ?
C26 C25 C18 121.7(4) . . ?
C24 C25 C18 121.5(4) . . ?
C25 C26 C21 122.4(4) . . ?
C25 C26 O16 124.2(4) . . ?
C21 C26 O16 113.4(4) . . ?
C276 C27 C274 109.0(12) . . ?
C276 C27 C272 61.4(16) . . ?
C274 C27 C272 132.7(8) . . ?
C276 C27 C23 107.1(7) . . ?
C274 C27 C23 113.9(7) . . ?
C272 C27 C23 113.0(7) . . ?
C276 C27 C271 139.2(9) . . ?
C274 C27 C271 40.5(7) . . ?
C272 C27 C271 114.6(15) . . ?
C23 C27 C271 110.7(6) . . ?
C276 C27 C275 109.9(13) . . ?
C274 C27 C275 109.1(10) . . ?
C272 C27 C275 49.4(15) . . ?
C23 C27 C275 107.8(6) . . ?
C271 C27 C275 72.4(10) . . ?
C276 C27 C273 48.9(10) . . ?
C274 C27 C273 65.3(10) . . ?
C272 C27 C273 107.0(17) . . ?
C23 C27 C273 105.6(7) . . ?
C271 C27 C273 105.1(9) . . ?
C275 C27 C273 145.0(10) . . ?
C27 C271 H27A 109.5 . . ?
C27 C271 H27B 109.5 . . ?
H27A C271 H27B 109.5 . . ?
C27 C271 H27C 109.5 . . ?
H27A C271 H27C 109.5 . . ?
H27B C271 H27C 109.5 . . ?
C27 C272 H27D 109.5 . . ?
C27 C272 H27E 109.5 . . ?
H27D C272 H27E 109.5 . . ?
C27 C272 H27F 109.5 . . ?
H27D C272 H27F 109.5 . . ?
H27E C272 H27F 109.5 . . ?
C27 C273 H27G 109.5 . . ?
C27 C273 H27H 109.5 . . ?
H27G C273 H27H 109.5 . . ?
C27 C273 H27I 109.5 . . ?
H27G C273 H27I 109.5 . . ?
H27H C273 H27I 109.5 . . ?
C27 C274 H27J 109.5 . . ?
C27 C274 H27K 109.5 . . ?
H27J C274 H27K 109.5 . . ?
C27 C274 H27L 109.5 . . ?
H27J C274 H27L 109.5 . . ?
H27K C274 H27L 109.5 . . ?
C27 C275 H27M 109.5 . . ?
C27 C275 H27N 109.5 . . ?
H27M C275 H27N 109.5 . . ?
C27 C275 H27O 109.5 . . ?
H27M C275 H27O 109.5 . . ?
H27N C275 H27O 109.5 . . ?
C27 C276 H27P 109.5 . . ?
C27 C276 H27Q 109.5 . . ?
H27P C276 H27Q 109.5 . . ?
C27 C276 H27R 109.5 . . ?
H27P C276 H27R 109.5 . . ?
H27Q C276 H27R 109.5 . . ?
C32 C31 N22 125.5(4) . . ?
C32 C31 C36 118.9(4) . . ?
N22 C31 C36 115.6(4) . . ?
C31 C32 C33 121.1(5) . . ?
C31 C32 H32A 119.4 . . ?
C33 C32 H32A 119.4 . . ?
C34 C33 C32 118.1(5) . . ?
C34 C33 C37 119.7(6) . . ?
C32 C33 C37 122.2(6) . . ?
C35 C34 C33 122.3(5) . . ?
C35 C34 H34 118.9 . . ?
C33 C34 H34 118.9 . . ?
C36 C35 C34 117.5(4) . . ?
C36 C35 C38 117.3(4) . . ?
C34 C35 C38 125.1(4) . . ?
C35 C36 O36 122.3(4) . . ?
C35 C36 C31 122.0(4) . . ?
O36 C36 C31 115.7(4) . . ?
C46 O36 C36 115.4(3) . . ?
C372 C37 C371 124.9(7) . . ?
C372 C37 C33 114.7(7) . . ?
C371 C37 C33 113.7(6) . . ?
C372 C37 C373 91.2(9) . . ?
C371 C37 C373 96.6(9) . . ?
C33 C37 C373 109.0(9) . . ?
C37 C371 H37A 109.5 . . ?
C37 C371 H37B 109.5 . . ?
H37A C371 H37B 109.5 . . ?
C37 C371 H37C 109.5 . . ?
H37A C371 H37C 109.5 . . ?
H37B C371 H37C 109.5 . . ?
C37 C372 H37D 109.5 . . ?
C37 C372 H37E 109.5 . . ?
H37D C372 H37E 109.5 . . ?
C37 C372 H37F 109.5 . . ?
H37D C372 H37F 109.5 . . ?
H37E C372 H37F 109.5 . . ?
C37 C373 H37G 109.5 . . ?
C37 C373 H37H 109.5 . . ?
H37G C373 H37H 109.5 . . ?
C37 C373 H37I 109.5 . . ?
H37G C373 H37I 109.5 . . ?
H37H C373 H37I 109.5 . . ?
C35 C38 C45 108.1(3) . . ?
C35 C38 C381 111.1(4) . . ?
C45 C38 C381 112.4(4) . . ?
C35 C38 C382 107.7(4) . . ?
C45 C38 C382 108.5(4) . . ?
C381 C38 C382 109.1(4) . . ?
C38 C381 H38A 109.5 . . ?
C38 C381 H38B 109.5 . . ?
H38A C381 H38B 109.5 . . ?
C38 C381 H38C 109.5 . . ?
H38A C381 H38C 109.5 . . ?
H38B C381 H38C 109.5 . . ?
C38 C382 H38D 109.5 . . ?
C38 C382 H38E 109.5 . . ?
H38D C382 H38E 109.5 . . ?
C38 C382 H38F 109.5 . . ?
H38D C382 H38F 109.5 . . ?
H38E C382 H38F 109.5 . . ?
C42 C41 C46 118.2(4) . . ?
C42 C41 N31 117.6(4) . . ?
C46 C41 N31 124.0(4) . . ?
C41 C42 C43 122.5(4) . . ?
C41 C42 H42A 118.8 . . ?
C43 C42 H42A 118.8 . . ?
C44 C43 C42 117.4(4) . . ?
C44 C43 C47 122.2(4) . . ?
C42 C43 C47 120.5(4) . . ?
C43 C44 C45 122.4(4) . . ?
C43 C44 H44 118.8 . . ?
C45 C44 H44 118.8 . . ?
C46 C45 C44 118.1(4) . . ?
C46 C45 C38 118.8(3) . . ?
C44 C45 C38 122.9(4) . . ?
O36 C46 C41 118.6(3) . . ?
O36 C46 C45 119.9(3) . . ?
C41 C46 C45 121.4(3) . . ?
C471 C47 C473 111.2(7) . . ?
C471 C47 C472 108.3(7) . . ?
C473 C47 C472 106.3(5) . . ?
C471 C47 C43 108.6(5) . . ?
C473 C47 C43 109.5(5) . . ?
C472 C47 C43 113.0(4) . . ?
C47 C471 H47A 109.5 . . ?
C47 C471 H47B 109.5 . . ?
H47A C471 H47B 109.5 . . ?
C47 C471 H47C 109.5 . . ?
H47A C471 H47C 109.5 . . ?
H47B C471 H47C 109.5 . . ?
C47 C472 H47D 109.5 . . ?
C47 C472 H47E 109.5 . . ?
H47D C472 H47E 109.5 . . ?
C47 C472 H47F 109.5 . . ?
H47D C472 H47F 109.5 . . ?
H47E C472 H47F 109.5 . . ?
C47 C473 H47G 109.5 . . ?
C47 C473 H47H 109.5 . . ?
H47G C473 H47H 109.5 . . ?
C47 C473 H47I 109.5 . . ?
H47G C473 H47I 109.5 . . ?
H47H C473 H47I 109.5 . . ?
C52 C51 C56 119.4(3) . . ?
C52 C51 N32 122.9(4) . . ?
C56 C51 N32 117.7(4) . . ?
C51 C52 C53 120.8(4) . . ?
C51 C52 H52 119.6 . . ?
C53 C52 H52 119.6 . . ?
C54 C53 C52 118.0(4) . . ?
C54 C53 C57 120.9(4) . . ?
C52 C53 C57 121.1(4) . . ?
C53 C54 C55 122.3(4) . . ?
C53 C54 H54 118.8 . . ?
C55 C54 H54 118.8 . . ?
C56 C55 C54 119.0(4) . . ?
C56 C55 C58 121.7(4) . . ?
C54 C55 C58 119.3(3) . . ?
O56 C56 C55 123.7(4) . . ?
O56 C56 C51 116.0(3) . . ?
C55 C56 C51 120.3(4) . . ?
C56 O56 C66 118.4(3) . . ?
C571 C57 C574 138.2(7) . . ?
C571 C57 C572 112.8(8) . . ?
C574 C57 C572 50.9(8) . . ?
C571 C57 C575 44.1(7) . . ?
C574 C57 C575 112.4(8) . . ?
C572 C57 C575 131.5(7) . . ?
C571 C57 C53 110.8(6) . . ?
C574 C57 C53 110.7(5) . . ?
C572 C57 C53 115.2(6) . . ?
C575 C57 C53 113.3(5) . . ?
C571 C57 C576 63.8(7) . . ?
C574 C57 C576 107.3(7) . . ?
C572 C57 C576 57.3(8) . . ?
C575 C57 C576 105.0(7) . . ?
C53 C57 C576 107.7(5) . . ?
C571 C57 C573 106.6(8) . . ?
C574 C57 C573 57.0(7) . . ?
C572 C57 C573 105.2(9) . . ?
C575 C57 C573 63.4(7) . . ?
C53 C57 C573 105.4(5) . . ?
C576 C57 C573 146.8(6) . . ?
C57 C571 H57A 109.5 . . ?
C57 C571 H57B 109.5 . . ?
H57A C571 H57B 109.5 . . ?
C57 C571 H57C 109.5 . . ?
H57A C571 H57C 109.5 . . ?
H57B C571 H57C 109.5 . . ?
C57 C572 H57D 109.5 . . ?
C57 C572 H57E 109.5 . . ?
H57D C572 H57E 109.5 . . ?
C57 C572 H57F 109.5 . . ?
H57D C572 H57F 109.5 . . ?
H57E C572 H57F 109.5 . . ?
C57 C573 H57G 109.5 . . ?
C57 C573 H57H 109.5 . . ?
H57G C573 H57H 109.5 . . ?
C57 C573 H57I 109.5 . . ?
H57G C573 H57I 109.5 . . ?
H57H C573 H57I 109.5 . . ?
C57 C574 H57J 109.5 . . ?
C57 C574 H57K 109.5 . . ?
H57J C574 H57K 109.5 . . ?
C57 C574 H57L 109.5 . . ?
H57J C574 H57L 109.5 . . ?
H57K C574 H57L 109.5 . . ?
C57 C575 H57M 109.5 . . ?
C57 C575 H57N 109.5 . . ?
H57M C575 H57N 109.5 . . ?
C57 C575 H57O 109.5 . . ?
H57M C575 H57O 109.5 . . ?
H57N C575 H57O 109.5 . . ?
C57 C576 H57P 109.5 . . ?
C57 C576 H57Q 109.5 . . ?
H57P C576 H57Q 109.5 . . ?
C57 C576 H57R 109.5 . . ?
H57P C576 H57R 109.5 . . ?
H57Q C576 H57R 109.5 . . ?
C65 C58 C55 110.8(3) . . ?
C65 C58 C582 108.7(4) . . ?
C55 C58 C582 109.2(3) . . ?
C65 C58 C581 109.1(3) . . ?
C55 C58 C581 108.9(4) . . ?
C582 C58 C581 110.1(4) . . ?
C58 C581 H58A 109.5 . . ?
C58 C581 H58B 109.5 . . ?
H58A C581 H58B 109.5 . . ?
C58 C581 H58C 109.5 . . ?
H58A C581 H58C 109.5 . . ?
H58B C581 H58C 109.5 . . ?
C58 C582 H58D 109.5 . . ?
C58 C582 H58E 109.5 . . ?
H58D C582 H58E 109.5 . . ?
C58 C582 H58F 109.5 . . ?
H58D C582 H58F 109.5 . . ?
H58E C582 H58F 109.5 . . ?
C66 C61 C62 118.8(3) . . ?
C66 C61 N41 118.0(3) . . ?
C62 C61 N41 123.2(4) . . ?
C63 C62 C61 121.0(4) . . ?
C63 C62 H62 119.5 . . ?
C61 C62 H62 119.5 . . ?
C62 C63 C64 118.1(4) . . ?
C62 C63 C67 121.2(4) . . ?
C64 C63 C67 120.7(4) . . ?
C65 C64 C63 122.5(4) . . ?
C65 C64 H64 118.8 . . ?
C63 C64 H64 118.8 . . ?
C66 C65 C64 118.2(4) . . ?
C66 C65 C58 121.6(3) . . ?
C64 C65 C58 120.1(3) . . ?
C65 C66 O56 123.7(4) . . ?
C65 C66 C61 121.3(4) . . ?
O56 C66 C61 115.0(3) . . ?
C673 C67 C672 109.8(5) . . ?
C673 C67 C63 112.9(4) . . ?
C672 C67 C63 108.9(4) . . ?
C673 C67 C671 108.0(4) . . ?
C672 C67 C671 108.4(4) . . ?
C63 C67 C671 108.8(4) . . ?
C67 C671 H67A 109.5 . . ?
C67 C671 H67B 109.5 . . ?
H67A C671 H67B 109.5 . . ?
C67 C671 H67C 109.5 . . ?
H67A C671 H67C 109.5 . . ?
H67B C671 H67C 109.5 . . ?
C67 C672 H67D 109.5 . . ?
C67 C672 H67E 109.5 . . ?
H67D C672 H67E 109.5 . . ?
C67 C672 H67F 109.5 . . ?
H67D C672 H67F 109.5 . . ?
H67E C672 H67F 109.5 . . ?
C67 C673 H67G 109.5 . . ?
C67 C673 H67H 109.5 . . ?
H67G C673 H67H 109.5 . . ?
C67 C673 H67I 109.5 . . ?
H67G C673 H67I 109.5 . . ?
H67H C673 H67I 109.5 . . ?
C72 C71 N42 117.9(4) . . ?
C72 C71 C76 117.8(4) . . ?
N42 C71 C76 124.3(4) . . ?
C71 C72 C73 122.0(4) . . ?
C71 C72 O72 117.6(3) . . ?
C73 C72 O72 120.4(4) . . ?
C74 C73 C72 119.6(4) . . ?
C74 C73 H73 120.2 . . ?
C72 C73 H73 120.2 . . ?
C73 C74 C75 119.4(4) . . ?
C73 C74 H74 120.3 . . ?
C75 C74 H74 120.3 . . ?
C76 C75 C74 121.6(4) . . ?
C76 C75 H75 119.2 . . ?
C74 C75 H75 119.2 . . ?
C75 C76 C71 119.6(4) . . ?
C75 C76 H76 120.2 . . ?
C71 C76 H76 120.2 . . ?
C82 O72 C72 117.3(3) . . ?
C82 C81 C86 119.2(4) . . ?
C82 C81 N11 122.5(4) . . ?
C86 C81 N11 118.3(4) . . ?
C81 C82 O72 117.1(3) . . ?
C81 C82 C83 120.3(4) . . ?
O72 C82 C83 122.6(4) . . ?
C84 C83 C82 119.7(4) . . ?
C84 C83 H83 120.2 . . ?
C82 C83 H83 120.2 . . ?
C83 C84 C85 121.2(4) . . ?
C83 C84 H84 119.4 . . ?
C85 C84 H84 119.4 . . ?
C84 C85 C86 118.6(4) . . ?
C84 C85 H85 120.7 . . ?
C86 C85 H85 120.7 . . ?
C81 C86 C85 121.0(4) . . ?
C81 C86 H86 119.5 . . ?
C85 C86 H86 119.5 . . ?
N91 C92 C93 178.4(9) . . ?
C92 C93 H93A 109.5 . . ?
C92 C93 H93B 109.5 . . ?
H93A C93 H93B 109.5 . . ?
C92 C93 H93C 109.5 . . ?
H93A C93 H93C 109.5 . . ?
H93B C93 H93C 109.5 . . ?
N101 C102 C103 178.5(7) . . ?
C102 C103 H10A 109.5 . . ?
C102 C103 H10B 109.5 . . ?
H10A C103 H10B 109.5 . . ?
C102 C103 H10C 109.5 . . ?
H10A C103 H10C 109.5 . . ?
H10B C103 H10C 109.5 . . ?

loop_
_geom_bond_atom_site_label_1
_geom_bond_atom_site_label_2
_geom_bond_distance
_geom_bond_site_symmetry_2
_geom_bond_publ_flag
C1 O1 1.227(4) . ?
C1 N11 1.364(5) . ?
C1 N12 1.369(5) . ?
N11 C81 1.428(5) . ?
N11 H11 0.8800 . ?
N12 C11 1.420(5) . ?
N12 H12 0.8800 . ?
C2 O2 1.215(5) . ?
C2 N21 1.361(6) . ?
C2 N22 1.371(5) . ?
N21 C21 1.395(6) . ?
N21 H21 0.8800 . ?
N22 C31 1.388(6) . ?
N22 H22 0.8800 . ?
C3 O3 1.216(5) . ?
C3 N31 1.369(5) . ?
C3 N32 1.378(5) . ?
N31 C41 1.416(5) . ?
N31 H31 0.8800 . ?
N32 C51 1.412(5) . ?
N32 H32 0.8800 . ?
C4 O4 1.215(5) . ?
C4 N41 1.366(5) . ?
C4 N42 1.376(5) . ?
N41 C61 1.398(5) . ?
N41 H41 0.8800 . ?
N42 C71 1.397(5) . ?
N42 H42 0.8800 . ?
C11 C12 1.380(6) . ?
C11 C16 1.394(6) . ?
C12 C13 1.402(6) . ?
C12 H12A 0.9500 . ?
C13 C14 1.393(6) . ?
C13 C17 1.521(6) . ?
C14 C15 1.389(6) . ?
C14 H14 0.9500 . ?
C15 C16 1.397(6) . ?
C15 C18 1.529(6) . ?
C16 O16 1.376(5) . ?
O16 C26 1.386(5) . ?
C17 C172 1.525(7) . ?
C17 C173 1.542(6) . ?
C17 C171 1.542(6) . ?
C171 H17A 0.9800 . ?
C171 H17B 0.9800 . ?
C171 H17C 0.9800 . ?
C172 H17D 0.9800 . ?
C172 H17E 0.9800 . ?
C172 H17F 0.9800 . ?
C173 H17G 0.9800 . ?
C173 H17H 0.9800 . ?
C173 H17I 0.9800 . ?
C18 C25 1.516(7) . ?
C18 C181 1.531(7) . ?
C18 C182 1.542(6) . ?
C181 H18A 0.9800 . ?
C181 H18B 0.9800 . ?
C181 H18C 0.9800 . ?
C182 H18D 0.9800 . ?
C182 H18E 0.9800 . ?
C182 H18F 0.9800 . ?
C21 C26 1.385(7) . ?
C21 C22 1.387(6) . ?
C22 C23 1.407(7) . ?
C22 H22A 0.9500 . ?
C23 C24 1.376(7) . ?
C23 C27 1.525(6) . ?
C24 C25 1.407(6) . ?
C24 H24 0.9500 . ?
C25 C26 1.376(6) . ?
C27 C276 1.495(18) . ?
C27 C274 1.519(15) . ?
C27 C272 1.52(2) . ?
C27 C271 1.530(14) . ?
C27 C275 1.555(14) . ?
C27 C273 1.63(2) . ?
C271 H27A 0.9800 . ?
C271 H27B 0.9800 . ?
C271 H27C 0.9800 . ?
C272 H27D 0.9800 . ?
C272 H27E 0.9800 . ?
C272 H27F 0.9800 . ?
C273 H27G 0.9800 . ?
C273 H27H 0.9800 . ?
C273 H27I 0.9800 . ?
C274 H27J 0.9800 . ?
C274 H27K 0.9800 . ?
C274 H27L 0.9800 . ?
C275 H27M 0.9800 . ?
C275 H27N 0.9800 . ?
C275 H27O 0.9800 . ?
C276 H27P 0.9800 . ?
C276 H27Q 0.9800 . ?
C276 H27R 0.9800 . ?
C31 C32 1.362(7) . ?
C31 C36 1.391(6) . ?
C32 C33 1.401(8) . ?
C32 H32A 0.9500 . ?
C33 C34 1.384(8) . ?
C33 C37 1.519(8) . ?
C34 C35 1.382(6) . ?
C34 H34 0.9500 . ?
C35 C36 1.382(6) . ?
C35 C38 1.516(6) . ?
C36 O36 1.383(5) . ?
O36 C46 1.382(4) . ?
C37 C372 1.381(11) . ?
C37 C371 1.455(9) . ?
C37 C373 1.768(17) . ?
C371 H37A 0.9800 . ?
C371 H37B 0.9800 . ?
C371 H37C 0.9800 . ?
C372 H37D 0.9800 . ?
C372 H37E 0.9800 . ?
C372 H37F 0.9800 . ?
C373 H37G 0.9800 . ?
C373 H37H 0.9800 . ?
C373 H37I 0.9800 . ?
C38 C45 1.531(6) . ?
C38 C381 1.541(6) . ?
C38 C382 1.555(7) . ?
C381 H38A 0.9800 . ?
C381 H38B 0.9800 . ?
C381 H38C 0.9800 . ?
C382 H38D 0.9800 . ?
C382 H38E 0.9800 . ?
C382 H38F 0.9800 . ?
C41 C42 1.384(6) . ?
C41 C46 1.386(6) . ?
C42 C43 1.396(6) . ?
C42 H42A 0.9500 . ?
C43 C44 1.376(6) . ?
C43 C47 1.534(6) . ?
C44 C45 1.396(6) . ?
C44 H44 0.9500 . ?
C45 C46 1.391(6) . ?
C47 C471 1.487(9) . ?
C47 C473 1.507(9) . ?
C47 C472 1.513(8) . ?
C471 H47A 0.9800 . ?
C471 H47B 0.9800 . ?
C471 H47C 0.9800 . ?
C472 H47D 0.9800 . ?
C472 H47E 0.9800 . ?
C472 H47F 0.9800 . ?
C473 H47G 0.9800 . ?
C473 H47H 0.9800 . ?
C473 H47I 0.9800 . ?
C51 C52 1.388(6) . ?
C51 C56 1.404(6) . ?
C52 C53 1.404(6) . ?
C52 H52 0.9500 . ?
C53 C54 1.385(6) . ?
C53 C57 1.526(6) . ?
C54 C55 1.387(6) . ?
C54 H54 0.9500 . ?
C55 C56 1.385(5) . ?
C55 C58 1.528(5) . ?
C56 O56 1.375(5) . ?
O56 C66 1.389(5) . ?
C57 C571 1.442(11) . ?
C57 C574 1.458(11) . ?
C57 C572 1.498(12) . ?
C57 C575 1.512(11) . ?
C57 C576 1.620(12) . ?
C57 C573 1.673(13) . ?
C571 H57A 0.9800 . ?
C571 H57B 0.9800 . ?
C571 H57C 0.9800 . ?
C572 H57D 0.9800 . ?
C572 H57E 0.9800 . ?
C572 H57F 0.9800 . ?
C573 H57G 0.9800 . ?
C573 H57H 0.9800 . ?
C573 H57I 0.9800 . ?
C574 H57J 0.9800 . ?
C574 H57K 0.9800 . ?
C574 H57L 0.9800 . ?
C575 H57M 0.9800 . ?
C575 H57N 0.9800 . ?
C575 H57O 0.9800 . ?
C576 H57P 0.9800 . ?
C576 H57Q 0.9800 . ?
C576 H57R 0.9800 . ?
C58 C65 1.524(6) . ?
C58 C582 1.539(6) . ?
C58 C581 1.544(6) . ?
C581 H58A 0.9800 . ?
C581 H58B 0.9800 . ?
C581 H58C 0.9800 . ?
C582 H58D 0.9800 . ?
C582 H58E 0.9800 . ?
C582 H58F 0.9800 . ?
C61 C66 1.395(6) . ?
C61 C62 1.396(6) . ?
C62 C63 1.388(6) . ?
C62 H62 0.9500 . ?
C63 C64 1.388(6) . ?
C63 C67 1.542(6) . ?
C64 C65 1.385(6) . ?
C64 H64 0.9500 . ?
C65 C66 1.381(5) . ?
C67 C673 1.501(7) . ?
C67 C672 1.533(7) . ?
C67 C671 1.550(8) . ?
C671 H67A 0.9800 . ?
C671 H67B 0.9800 . ?
C671 H67C 0.9800 . ?
C672 H67D 0.9800 . ?
C672 H67E 0.9800 . ?
C672 H67F 0.9800 . ?
C673 H67G 0.9800 . ?
C673 H67H 0.9800 . ?
C673 H67I 0.9800 . ?
C71 C72 1.377(6) . ?
C71 C76 1.406(6) . ?
C72 C73 1.380(6) . ?
C72 O72 1.401(5) . ?
C73 C74 1.371(7) . ?
C73 H73 0.9500 . ?
C74 C75 1.374(7) . ?
C74 H74 0.9500 . ?
C75 C76 1.371(7) . ?
C75 H75 0.9500 . ?
C76 H76 0.9500 . ?
O72 C82 1.394(5) . ?
C81 C82 1.373(6) . ?
C81 C86 1.389(6) . ?
C82 C83 1.399(5) . ?
C83 C84 1.374(7) . ?
C83 H83 0.9500 . ?
C84 C85 1.376(7) . ?
C84 H84 0.9500 . ?
C85 C86 1.397(6) . ?
C85 H85 0.9500 . ?
C86 H86 0.9500 . ?
N91 C92 1.203(11) . ?
C92 C93 1.410(11) . ?
C93 H93A 0.9800 . ?
C93 H93B 0.9800 . ?
C93 H93C 0.9800 . ?
N101 C102 1.111(7) . ?
C102 C103 1.445(8) . ?
C103 H10A 0.9800 . ?
C103 H10B 0.9800 . ?
C103 H10C 0.9800 . ?

loop_
_geom_hbond_atom_site_label_D
_geom_hbond_atom_site_label_H
_geom_hbond_atom_site_label_A
_geom_hbond_distance_DH
_geom_hbond_distance_HA
_geom_hbond_distance_DA
_geom_hbond_angle_DHA
_geom_hbond_site_symmetry_A
N11 H11 N101 0.88 2.36 2.979(6) 128.0 .
N12 H12 N101 0.88 2.46 3.238(6) 147.6 .
N21 H21 O3 0.88 2.89 3.516(5) 129.3 .
N22 H22 O3 0.88 2.09 2.916(5) 156.5 .
N31 H31 N91 0.88 2.30 2.996(7) 135.5 .
N32 H32 O1 0.88 2.30 3.125(5) 156.8 .
N41 H41 O1 0.88 2.17 2.893(4) 138.8 .
N42 H42 O1 0.88 2.04 2.801(4) 143.7 .

loop_
_geom_torsion_atom_site_label_1
_geom_torsion_atom_site_label_2
_geom_torsion_atom_site_label_3
_geom_torsion_atom_site_label_4
_geom_torsion
_geom_torsion_site_symmetry_1
_geom_torsion_site_symmetry_2
_geom_torsion_site_symmetry_3
_geom_torsion_site_symmetry_4
_geom_torsion_publ_flag
O1 C1 N11 C81 -15.0(6) . . . . ?
N12 C1 N11 C81 164.4(4) . . . . ?
O1 C1 N12 C11 -21.2(7) . . . . ?
N11 C1 N12 C11 159.3(4) . . . . ?
O2 C2 N21 C21 -9.1(8) . . . . ?
N22 C2 N21 C21 172.4(5) . . . . ?
O2 C2 N22 C31 -8.5(8) . . . . ?
N21 C2 N22 C31 170.1(5) . . . . ?
O3 C3 N31 C41 13.3(6) . . . . ?
N32 C3 N31 C41 -168.4(4) . . . . ?
O3 C3 N32 C51 -20.0(6) . . . . ?
N31 C3 N32 C51 161.7(4) . . . . ?
O4 C4 N41 C61 -4.5(7) . . . . ?
N42 C4 N41 C61 176.6(4) . . . . ?
O4 C4 N42 C71 1.1(7) . . . . ?
N41 C4 N42 C71 -180.0(4) . . . . ?
C1 N12 C11 C12 -40.2(6) . . . . ?
C1 N12 C11 C16 146.3(4) . . . . ?
C16 C11 C12 C13 1.5(6) . . . . ?
N12 C11 C12 C13 -171.8(4) . . . . ?
C11 C12 C13 C14 2.8(6) . . . . ?
C11 C12 C13 C17 179.2(4) . . . . ?
C12 C13 C14 C15 -2.5(6) . . . . ?
C17 C13 C14 C15 -179.1(4) . . . . ?
C13 C14 C15 C16 -2.0(6) . . . . ?
C13 C14 C15 C18 175.8(4) . . . . ?
C12 C11 C16 O16 175.6(3) . . . . ?
N12 C11 C16 O16 -10.8(5) . . . . ?
C12 C11 C16 C15 -6.4(6) . . . . ?
N12 C11 C16 C15 167.3(4) . . . . ?
C14 C15 C16 O16 -175.6(4) . . . . ?
C18 C15 C16 O16 6.5(6) . . . . ?
C14 C15 C16 C11 6.5(6) . . . . ?
C18 C15 C16 C11 -171.3(4) . . . . ?
C11 C16 O16 C26 170.9(3) . . . . ?
C15 C16 O16 C26 -7.1(5) . . . . ?
C14 C13 C17 C172 177.1(4) . . . . ?
C12 C13 C17 C172 0.7(6) . . . . ?
C14 C13 C17 C173 -62.6(5) . . . . ?
C12 C13 C17 C173 121.1(4) . . . . ?
C14 C13 C17 C171 56.8(5) . . . . ?
C12 C13 C17 C171 -119.5(4) . . . . ?
C14 C15 C18 C25 -176.8(4) . . . . ?
C16 C15 C18 C25 1.0(6) . . . . ?
C14 C15 C18 C181 -56.2(5) . . . . ?
C16 C15 C18 C181 121.6(5) . . . . ?
C14 C15 C18 C182 64.4(6) . . . . ?
C16 C15 C18 C182 -117.8(5) . . . . ?
C2 N21 C21 C26 162.8(5) . . . . ?
C2 N21 C21 C22 -18.7(8) . . . . ?
C26 C21 C22 C23 0.8(7) . . . . ?
N21 C21 C22 C23 -177.7(4) . . . . ?
C21 C22 C23 C24 2.4(7) . . . . ?
C21 C22 C23 C27 -178.9(5) . . . . ?
C22 C23 C24 C25 -2.2(7) . . . . ?
C27 C23 C24 C25 179.2(4) . . . . ?
C23 C24 C25 C26 -1.2(7) . . . . ?
C23 C24 C25 C18 176.5(4) . . . . ?
C15 C18 C25 C26 -7.9(6) . . . . ?
C181 C18 C25 C26 -127.7(4) . . . . ?
C182 C18 C25 C26 111.4(4) . . . . ?
C15 C18 C25 C24 174.4(4) . . . . ?
C181 C18 C25 C24 54.7(5) . . . . ?
C182 C18 C25 C24 -66.2(5) . . . . ?
C24 C25 C26 C21 4.6(6) . . . . ?
C18 C25 C26 C21 -173.2(4) . . . . ?
C24 C25 C26 O16 -174.0(4) . . . . ?
C18 C25 C26 O16 8.2(6) . . . . ?
C22 C21 C26 C25 -4.4(6) . . . . ?
N21 C21 C26 C25 174.2(4) . . . . ?
C22 C21 C26 O16 174.3(4) . . . . ?
N21 C21 C26 O16 -7.1(5) . . . . ?
C16 O16 C26 C25 -0.4(6) . . . . ?
C16 O16 C26 C21 -179.1(3) . . . . ?
C24 C23 C27 C276 115.2(13) . . . . ?
C22 C23 C27 C276 -63.4(13) . . . . ?
C24 C23 C27 C274 -5.4(11) . . . . ?
C22 C23 C27 C274 176.0(10) . . . . ?
C24 C23 C27 C272 -179(2) . . . . ?
C22 C23 C27 C272 2(2) . . . . ?
C24 C23 C27 C271 -49.1(9) . . . . ?
C22 C23 C27 C271 132.2(8) . . . . ?
C24 C23 C27 C275 -126.5(12) . . . . ?
C22 C23 C27 C275 54.9(13) . . . . ?
C24 C23 C27 C273 64.1(12) . . . . ?
C22 C23 C27 C273 -114.5(12) . . . . ?
C2 N22 C31 C32 19.7(9) . . . . ?
C2 N22 C31 C36 -161.7(5) . . . . ?
N22 C31 C32 C33 175.9(6) . . . . ?
C36 C31 C32 C33 -2.7(9) . . . . ?
C31 C32 C33 C34 -0.8(11) . . . . ?
C31 C32 C33 C37 178.3(9) . . . . ?
C32 C33 C34 C35 2.5(11) . . . . ?
C37 C33 C34 C35 -176.6(8) . . . . ?
C33 C34 C35 C36 -0.7(9) . . . . ?
C33 C34 C35 C38 175.2(6) . . . . ?
C34 C35 C36 O36 178.4(4) . . . . ?
C38 C35 C36 O36 2.2(6) . . . . ?
C34 C35 C36 C31 -3.0(7) . . . . ?
C38 C35 C36 C31 -179.2(4) . . . . ?
C32 C31 C36 C35 4.7(7) . . . . ?
N22 C31 C36 C35 -174.0(4) . . . . ?
C32 C31 C36 O36 -176.6(5) . . . . ?
N22 C31 C36 O36 4.7(6) . . . . ?
C35 C36 O36 C46 32.4(5) . . . . ?
C31 C36 O36 C46 -146.3(4) . . . . ?
C34 C33 C37 C372 -49.2(16) . . . . ?
C32 C33 C37 C372 131.7(10) . . . . ?
C34 C33 C37 C371 157.9(9) . . . . ?
C32 C33 C37 C371 -21.2(16) . . . . ?
C34 C33 C37 C373 51.4(11) . . . . ?
C32 C33 C37 C373 -127.7(10) . . . . ?
C36 C35 C38 C45 -33.8(5) . . . . ?
C34 C35 C38 C45 150.3(5) . . . . ?
C36 C35 C38 C381 -157.5(4) . . . . ?
C34 C35 C38 C381 26.6(6) . . . . ?
C36 C35 C38 C382 83.2(5) . . . . ?
C34 C35 C38 C382 -92.7(6) . . . . ?
C3 N31 C41 C42 122.3(4) . . . . ?
C3 N31 C41 C46 -63.1(6) . . . . ?
C46 C41 C42 C43 -0.4(7) . . . . ?
N31 C41 C42 C43 174.5(4) . . . . ?
C41 C42 C43 C44 -1.6(7) . . . . ?
C41 C42 C43 C47 179.2(4) . . . . ?
C42 C43 C44 C45 1.1(7) . . . . ?
C47 C43 C44 C45 -179.7(4) . . . . ?
C43 C44 C45 C46 1.2(7) . . . . ?
C43 C44 C45 C38 -173.8(4) . . . . ?
C35 C38 C45 C46 35.1(5) . . . . ?
C381 C38 C45 C46 158.0(4) . . . . ?
C382 C38 C45 C46 -81.3(5) . . . . ?
C35 C38 C45 C44 -149.9(4) . . . . ?
C381 C38 C45 C44 -27.0(6) . . . . ?
C382 C38 C45 C44 93.7(5) . . . . ?
C36 O36 C46 C41 152.9(4) . . . . ?
C36 O36 C46 C45 -30.8(5) . . . . ?
C42 C41 C46 O36 179.0(4) . . . . ?
N31 C41 C46 O36 4.5(6) . . . . ?
C42 C41 C46 C45 2.8(6) . . . . ?
N31 C41 C46 C45 -171.7(4) . . . . ?
C44 C45 C46 O36 -179.4(4) . . . . ?
C38 C45 C46 O36 -4.1(6) . . . . ?
C44 C45 C46 C41 -3.2(6) . . . . ?
C38 C45 C46 C41 172.0(4) . . . . ?
C44 C43 C47 C471 118.9(7) . . . . ?
C42 C43 C47 C471 -61.9(8) . . . . ?
C44 C43 C47 C473 -119.5(6) . . . . ?
C42 C43 C47 C473 59.7(7) . . . . ?
C44 C43 C47 C472 -1.2(8) . . . . ?
C42 C43 C47 C472 178.0(6) . . . . ?
C3 N32 C51 C52 17.5(6) . . . . ?
C3 N32 C51 C56 -161.1(4) . . . . ?
C56 C51 C52 C53 3.4(6) . . . . ?
N32 C51 C52 C53 -175.2(4) . . . . ?
C51 C52 C53 C54 -1.1(6) . . . . ?
C51 C52 C53 C57 177.6(4) . . . . ?
C52 C53 C54 C55 -0.4(7) . . . . ?
C57 C53 C54 C55 -179.0(4) . . . . ?
C53 C54 C55 C56 -0.5(6) . . . . ?
C53 C54 C55 C58 177.8(4) . . . . ?
C54 C55 C56 O56 -179.2(4) . . . . ?
C58 C55 C56 O56 2.6(6) . . . . ?
C54 C55 C56 C51 2.9(6) . . . . ?
C58 C55 C56 C51 -175.4(4) . . . . ?
C52 C51 C56 O56 177.6(4) . . . . ?
N32 C51 C56 O56 -3.7(5) . . . . ?
C52 C51 C56 C55 -4.3(6) . . . . ?
N32 C51 C56 C55 174.3(4) . . . . ?
C55 C56 O56 C66 -2.7(5) . . . . ?
C51 C56 O56 C66 175.3(3) . . . . ?
C54 C53 C57 C571 -129.2(8) . . . . ?
C52 C53 C57 C571 52.2(9) . . . . ?
C54 C53 C57 C574 55.8(8) . . . . ?
C52 C53 C57 C574 -122.8(7) . . . . ?
C54 C53 C57 C572 0.4(10) . . . . ?
C52 C53 C57 C572 -178.3(9) . . . . ?
C54 C53 C57 C575 -176.9(7) . . . . ?
C52 C53 C57 C575 4.5(9) . . . . ?
C54 C53 C57 C576 -61.2(6) . . . . ?
C52 C53 C57 C576 120.2(6) . . . . ?
C54 C53 C57 C573 115.9(6) . . . . ?
C52 C53 C57 C573 -62.7(6) . . . . ?
C56 C55 C58 C65 1.1(5) . . . . ?
C54 C55 C58 C65 -177.1(4) . . . . ?
C56 C55 C58 C582 -118.6(4) . . . . ?
C54 C55 C58 C582 63.1(5) . . . . ?
C56 C55 C58 C581 121.1(4) . . . . ?
C54 C55 C58 C581 -57.1(5) . . . . ?
C4 N41 C61 C66 -174.2(4) . . . . ?
C4 N41 C61 C62 6.5(7) . . . . ?
C66 C61 C62 C63 1.7(6) . . . . ?
N41 C61 C62 C63 -178.9(4) . . . . ?
C61 C62 C63 C64 0.2(6) . . . . ?
C61 C62 C63 C67 177.9(4) . . . . ?
C62 C63 C64 C65 -0.9(6) . . . . ?
C67 C63 C64 C65 -178.6(4) . . . . ?
C63 C64 C65 C66 -0.4(6) . . . . ?
C63 C64 C65 C58 177.0(4) . . . . ?
C55 C58 C65 C66 -4.8(5) . . . . ?
C582 C58 C65 C66 115.2(4) . . . . ?
C581 C58 C65 C66 -124.7(4) . . . . ?
C55 C58 C65 C64 178.0(4) . . . . ?
C582 C58 C65 C64 -62.0(5) . . . . ?
C581 C58 C65 C64 58.1(5) . . . . ?
C64 C65 C66 O56 -177.5(4) . . . . ?
C58 C65 C66 O56 5.2(6) . . . . ?
C64 C65 C66 C61 2.4(6) . . . . ?
C58 C65 C66 C61 -174.9(4) . . . . ?
C56 O56 C66 C65 -1.3(5) . . . . ?
C56 O56 C66 C61 178.8(3) . . . . ?
C62 C61 C66 C65 -3.1(6) . . . . ?
N41 C61 C66 C65 177.6(4) . . . . ?
C62 C61 C66 O56 176.9(4) . . . . ?
N41 C61 C66 O56 -2.5(5) . . . . ?
C62 C63 C67 C673 5.1(7) . . . . ?
C64 C63 C67 C673 -177.3(5) . . . . ?
C62 C63 C67 C672 -117.2(5) . . . . ?
C64 C63 C67 C672 60.4(6) . . . . ?
C62 C63 C67 C671 124.9(5) . . . . ?
C64 C63 C67 C671 -57.5(5) . . . . ?
C4 N42 C71 C72 154.8(4) . . . . ?
C4 N42 C71 C76 -27.1(7) . . . . ?
N42 C71 C72 C73 -179.9(4) . . . . ?
C76 C71 C72 C73 1.9(7) . . . . ?
N42 C71 C72 O72 -2.7(6) . . . . ?
C76 C71 C72 O72 179.1(4) . . . . ?
C71 C72 C73 C74 -1.4(7) . . . . ?
O72 C72 C73 C74 -178.5(4) . . . . ?
C72 C73 C74 C75 0.0(8) . . . . ?
C73 C74 C75 C76 1.0(8) . . . . ?
C74 C75 C76 C71 -0.5(8) . . . . ?
C72 C71 C76 C75 -0.9(7) . . . . ?
N42 C71 C76 C75 -179.0(5) . . . . ?
C71 C72 O72 C82 100.4(4) . . . . ?
C73 C72 O72 C82 -82.4(5) . . . . ?
C1 N11 C81 C82 71.4(5) . . . . ?
C1 N11 C81 C86 -110.5(4) . . . . ?
C86 C81 C82 O72 -176.1(3) . . . . ?
N11 C81 C82 O72 2.0(5) . . . . ?
C86 C81 C82 C83 2.5(5) . . . . ?
N11 C81 C82 C83 -179.4(3) . . . . ?
C72 O72 C82 C81 -164.9(3) . . . . ?
C72 O72 C82 C83 16.6(5) . . . . ?
C81 C82 C83 C84 -1.3(6) . . . . ?
O72 C82 C83 C84 177.2(4) . . . . ?
C82 C83 C84 C85 -0.2(7) . . . . ?
C83 C84 C85 C86 0.5(7) . . . . ?
C82 C81 C86 C85 -2.2(6) . . . . ?
N11 C81 C86 C85 179.6(4) . . . . ?
C84 C85 C86 C81 0.7(6) . . . . ?
